data_4325914
loop_
_publ_author_name
'Curtis M. Zaleski'
'Choong-Sun Lim'
'Annabel D. Cutland-Van Noord'
'Jeff W. Kampf'
'Vincent L. Pecoraro'

_publ_section_title
;
 Effects of the Central Lanthanide Ion Crystal Radius on the
 15-MCCuII(N)pheHA-5 Structure
;
_journal_name_full 'Inorganic Chemistry'
_journal_page_first 7707
_journal_page_last 7717
_journal_paper_doi 10.1021/ic200740h
_journal_volume 50
_journal_year 2011
_chemical_absolute_configuration ad
_chemical_formula_moiety
;
           (C45H50N10O10Cu5Gd)(NO3)(H2O), (NO3), (CH3O), (H2O)9
;
_chemical_formula_sum 'C46 H73 Cu5 Gd N12 O27'
_chemical_formula_weight 1701.11
_chemical_name_systematic
;
 ?
;
_space_group_IT_number 78
_symmetry_cell_setting tetragonal
_symmetry_space_group_name_Hall 'P 4cw'
_symmetry_space_group_name_H-M 'P 43'
_atom_sites_solution_hydrogens geom
_atom_sites_solution_primary direct
_atom_sites_solution_secondary difmap
_audit_creation_method SHELXL-97
_cell_angle_alpha 90.00
_cell_angle_beta 90.00
_cell_angle_gamma 90.00
_cell_formula_units_Z 4
_cell_length_a 19.2377(14)
_cell_length_b 19.2377(14)
_cell_length_c 18.325(3)
_cell_measurement_reflns_used 7855
_cell_measurement_temperature 118(2)
_cell_measurement_theta_max 23.30
_cell_measurement_theta_min 3.17
_cell_volume 6781.9(13)
_computing_cell_refinement 'Bruker SMART'
_computing_data_collection 'Bruker SMART'
_computing_data_reduction 'Bruker SHELXTL'
_computing_molecular_graphics 'Bruker SHELXTL'
_computing_publication_material 'Bruker SHELXTL'
_computing_structure_refinement 'Bruker SHELXTL'
_computing_structure_solution 'Bruker SHELXTL'
_diffrn_ambient_temperature 118(2)
_diffrn_measured_fraction_theta_full 0.996
_diffrn_measured_fraction_theta_max 0.996
_diffrn_measurement_device_type 'CCD area detector'
_diffrn_measurement_method 'phi and omega scans'
_diffrn_radiation_monochromator graphite
_diffrn_radiation_source 'fine-focus sealed tube'
_diffrn_radiation_type MoK\a
_diffrn_radiation_wavelength 0.71073
_diffrn_reflns_av_R_equivalents 0.0392
_diffrn_reflns_av_sigmaI/netI 0.0270
_diffrn_reflns_limit_h_max 18
_diffrn_reflns_limit_h_min -17
_diffrn_reflns_limit_k_max 25
_diffrn_reflns_limit_k_min -25
_diffrn_reflns_limit_l_max 24
_diffrn_reflns_limit_l_min -24
_diffrn_reflns_number 84316
_diffrn_reflns_theta_full 28.31
_diffrn_reflns_theta_max 28.31
_diffrn_reflns_theta_min 2.99
_exptl_absorpt_coefficient_mu 2.588
_exptl_absorpt_correction_T_max 0.3057
_exptl_absorpt_correction_T_min 0.2437
_exptl_absorpt_correction_type multi-scan
_exptl_absorpt_process_details 'Blessing, Acta Cryst. (1995) A51 33-38.'
_exptl_crystal_colour blue
_exptl_crystal_density_diffrn 1.666
_exptl_crystal_description multi-faceted
_exptl_crystal_F_000 3432
_exptl_crystal_size_max 0.76
_exptl_crystal_size_mid 0.60
_exptl_crystal_size_min 0.60
_refine_diff_density_max 1.061
_refine_diff_density_min -1.022
_refine_diff_density_rms 0.122
_refine_ls_abs_structure_details 'Flack H D (1983), Acta Cryst. A39, 876-881'
_refine_ls_abs_structure_Flack 0.005(9)
_refine_ls_extinction_method none
_refine_ls_goodness_of_fit_ref 1.093
_refine_ls_hydrogen_treatment constr
_refine_ls_matrix_type full
_refine_ls_number_parameters 855
_refine_ls_number_reflns 16827
_refine_ls_number_restraints 1
_refine_ls_restrained_S_all 1.093
_refine_ls_R_factor_all 0.0413
_refine_ls_R_factor_gt 0.0368
_refine_ls_shift/su_max 0.003
_refine_ls_shift/su_mean 0.000
_refine_ls_structure_factor_coef Fsqd
_refine_ls_weighting_details 'calc w=1/[\s^2^(Fo^2^)+(0.0392P)^2^+28.6801P] where P=(Fo^2^+2Fc^2^)/3'
_refine_ls_weighting_scheme calc
_refine_ls_wR_factor_gt 0.0964
_refine_ls_wR_factor_ref 0.0990
_reflns_number_gt 15911
_reflns_number_total 16827
_reflns_threshold_expression >2sigma(I)
_cod_data_source_file ic200740h_si_001_18.cif
_cod_data_source_block Gd(b)-3
_cod_original_cell_volume 6781.9(12)
_cod_database_code 4325914

loop_
_symmetry_equiv_pos_as_xyz
'x, y, z'
'-x, -y, z+1/2'
'-y, x, z+3/4'
'y, -x, z+1/4'

loop_
_atom_site_label
_atom_site_type_symbol
_atom_site_fract_x
_atom_site_fract_y
_atom_site_fract_z
_atom_site_U_iso_or_equiv
_atom_site_adp_type
_atom_site_occupancy
_atom_site_symmetry_multiplicity
_atom_site_calc_flag
_atom_site_refinement_flags
Gd1 Gd -0.340608(11) 0.237987(11) -0.016660(12) 0.01407(5) Uani 1 1 d .
Cu1 Cu -0.39619(3) 0.24712(4) 0.18609(3) 0.02182(13) Uani 1 1 d .
Cu2 Cu -0.53624(3) 0.20140(3) -0.01023(3) 0.01466(11) Uani 1 1 d .
Cu3 Cu -0.41162(3) 0.24184(3) -0.21593(3) 0.01447(11) Uani 1 1 d .
Cu4 Cu -0.18835(3) 0.28342(3) -0.14568(3) 0.01406(11) Uani 1 1 d .
Cu5 Cu -0.17496(3) 0.25663(3) 0.10022(3) 0.01924(13) Uani 1 1 d .
O1 O -0.57401(19) 0.1946(2) 0.0881(2) 0.0199(7) Uani 1 1 d .
O2 O -0.45353(17) 0.23700(19) 0.03762(18) 0.0184(7) Uani 1 1 d .
O3 O -0.50640(18) 0.21087(19) -0.22559(18) 0.0192(7) Uani 1 1 d .
O4 O -0.42258(17) 0.22275(19) -0.11398(19) 0.0180(7) Uani 1 1 d .
O5 O -0.20826(17) 0.26730(17) -0.24747(18) 0.0164(7) Uani 1 1 d .
O6 O -0.28540(17) 0.26883(18) -0.13033(18) 0.0166(6) Uani 1 1 d .
O7 O -0.09060(18) 0.26932(19) 0.0458(2) 0.0212(7) Uani 1 1 d .
O8 O -0.22173(18) 0.2730(2) 0.00979(19) 0.0200(7) Uani 1 1 d .
O9 O -0.3197(2) 0.2365(3) 0.2551(2) 0.0329(10) Uani 1 1 d .
O10 O -0.32546(18) 0.2394(2) 0.1127(2) 0.0239(8) Uani 1 1 d .
O100 O -0.37285(19) 0.11181(19) -0.0053(2) 0.0271(8) Uani 1 1 d .
O101 O -0.2656(2) 0.1349(2) -0.0228(4) 0.0545(15) Uani 1 1 d .
O102 O -0.2986(2) 0.0268(2) -0.0143(3) 0.0370(10) Uani 1 1 d .
O103 O -0.3619(2) 0.3588(2) -0.0148(4) 0.0434(11) Uani 1 1 d .
O104 O -0.3748(6) 0.3759(6) 0.1906(7) 0.141(5) Uani 1 1 d .
O105 O -0.5861(2) 0.3162(2) -0.0366(3) 0.0402(11) Uani 1 1 d .
C1 C -0.5273(3) 0.2179(3) 0.1324(3) 0.0190(10) Uani 1 1 d .
C2 C -0.5386(3) 0.2144(3) 0.2138(3) 0.0211(10) Uani 1 1 d .
H2A H -0.5845 0.2356 0.2261 0.025 Uiso 1 1 calc R
C3 C -0.5374(3) 0.1391(3) 0.2394(4) 0.0298(11) Uani 1 1 d .
H3A H -0.5550 0.1370 0.2901 0.036 Uiso 1 1 calc R
H3B H -0.5694 0.1116 0.2085 0.036 Uiso 1 1 calc R
C4 C -0.4658(3) 0.1059(3) 0.2369(4) 0.0279(11) Uani 1 1 d .
C5 C -0.4265(3) 0.0985(4) 0.3013(4) 0.0337(13) Uani 1 1 d .
H5A H -0.4451 0.1142 0.3464 0.040 Uiso 1 1 calc R
C6 C -0.3610(3) 0.0686(4) 0.2996(4) 0.0368(15) Uani 1 1 d .
H6A H -0.3349 0.0642 0.3434 0.044 Uiso 1 1 calc R
C7 C -0.3339(3) 0.0454(3) 0.2356(4) 0.0351(13) Uani 1 1 d .
H7A H -0.2890 0.0250 0.2348 0.042 Uiso 1 1 calc R
C8 C -0.3718(3) 0.0516(4) 0.1711(4) 0.0338(14) Uani 1 1 d .
H8A H -0.3529 0.0350 0.1265 0.041 Uiso 1 1 calc R
C9 C -0.4374(3) 0.0821(3) 0.1720(3) 0.0310(12) Uani 1 1 d .
H9A H -0.4629 0.0866 0.1279 0.037 Uiso 1 1 calc R
C10 C -0.5284(2) 0.1955(2) -0.1607(3) 0.0159(9) Uani 1 1 d .
C11 C -0.6042(2) 0.1782(3) -0.1464(3) 0.0163(8) Uani 1 1 d .
H11A H -0.6312 0.2221 -0.1532 0.020 Uiso 1 1 calc R
C12 C -0.6337(3) 0.1249(3) -0.2003(3) 0.0213(10) Uani 1 1 d .
H12A H -0.6182 0.1366 -0.2503 0.026 Uiso 1 1 calc R
H12B H -0.6156 0.0782 -0.1881 0.026 Uiso 1 1 calc R
C13 C -0.7131(3) 0.1241(3) -0.1976(3) 0.0208(10) Uani 1 1 d .
C14 C -0.7506(3) 0.1655(3) -0.2434(3) 0.0308(12) Uani 1 1 d .
H14A H -0.7270 0.1942 -0.2775 0.037 Uiso 1 1 calc R
C15 C -0.8243(3) 0.1664(4) -0.2408(4) 0.0374(15) Uani 1 1 d .
H15A H -0.8501 0.1960 -0.2723 0.045 Uiso 1 1 calc R
C16 C -0.8582(3) 0.1233(4) -0.1916(4) 0.0403(17) Uani 1 1 d .
H16A H -0.9076 0.1228 -0.1898 0.048 Uiso 1 1 calc R
C17 C -0.8203(3) 0.0811(3) -0.1453(4) 0.0342(14) Uani 1 1 d .
H17A H -0.8437 0.0517 -0.1116 0.041 Uiso 1 1 calc R
C18 C -0.7479(3) 0.0814(3) -0.1478(3) 0.0271(11) Uani 1 1 d .
H18A H -0.7222 0.0525 -0.1156 0.033 Uiso 1 1 calc R
C19 C -0.2749(2) 0.2624(2) -0.2534(2) 0.0151(9) Uani 1 1 d .
C20 C -0.3083(3) 0.2496(3) -0.3258(3) 0.0214(10) Uani 1 1 d .
H20A H -0.2868 0.2806 -0.3633 0.026 Uiso 1 1 calc R
C21 C -0.2992(3) 0.1733(3) -0.3492(3) 0.0247(11) Uani 1 1 d .
H21A H -0.3118 0.1688 -0.4014 0.030 Uiso 1 1 calc R
H21B H -0.2497 0.1602 -0.3440 0.030 Uiso 1 1 calc R
C22 C -0.3435(3) 0.1234(3) -0.3047(3) 0.0229(10) Uani 1 1 d .
C23 C -0.4067(3) 0.1007(3) -0.3322(4) 0.0312(13) Uani 1 1 d .
H23A H -0.4203 0.1135 -0.3802 0.037 Uiso 1 1 calc R
C24 C -0.4508(4) 0.0589(3) -0.2898(5) 0.0460(19) Uani 1 1 d .
H24A H -0.4941 0.0440 -0.3091 0.055 Uiso 1 1 calc R
C25 C -0.4319(4) 0.0397(3) -0.2213(5) 0.049(2) Uani 1 1 d .
H25A H -0.4623 0.0124 -0.1922 0.059 Uiso 1 1 calc R
C26 C -0.3669(5) 0.0609(3) -0.1938(4) 0.052(2) Uani 1 1 d .
H26A H -0.3526 0.0461 -0.1467 0.063 Uiso 1 1 calc R
C27 C -0.3237(4) 0.1030(3) -0.2350(3) 0.0340(14) Uani 1 1 d .
H27A H -0.2805 0.1180 -0.2156 0.041 Uiso 1 1 calc R
C28 C -0.1074(2) 0.2800(2) -0.0207(3) 0.0170(8) Uani 1 1 d .
C29 C -0.0528(2) 0.2888(3) -0.0797(3) 0.0181(9) Uani 1 1 d .
H29A H -0.0205 0.3270 -0.0650 0.022 Uiso 1 1 calc R
C30 C -0.0104(2) 0.2219(3) -0.0904(3) 0.0191(9) Uani 1 1 d .
H30A H 0.0257 0.2302 -0.1279 0.023 Uiso 1 1 calc R
H30B H 0.0133 0.2102 -0.0441 0.023 Uiso 1 1 calc R
C31 C -0.0554(2) 0.1603(2) -0.1139(3) 0.0178(9) Uani 1 1 d .
C32 C -0.0677(3) 0.1474(3) -0.1870(3) 0.0252(11) Uani 1 1 d .
H32A H -0.0468 0.1759 -0.2233 0.030 Uiso 1 1 calc R
C33 C -0.1107(3) 0.0929(3) -0.2070(3) 0.0300(12) Uani 1 1 d .
H33A H -0.1183 0.0837 -0.2574 0.036 Uiso 1 1 calc R
C34 C -0.1428(3) 0.0514(3) -0.1554(3) 0.0243(10) Uani 1 1 d .
H34A H -0.1733 0.0151 -0.1698 0.029 Uiso 1 1 calc R
C35 C -0.1299(3) 0.0636(3) -0.0829(3) 0.0217(10) Uani 1 1 d .
H35A H -0.1507 0.0346 -0.0471 0.026 Uiso 1 1 calc R
C36 C -0.0874(3) 0.1170(3) -0.0612(3) 0.0243(11) Uani 1 1 d .
H36A H -0.0794 0.1249 -0.0107 0.029 Uiso 1 1 calc R
C37 C -0.2621(3) 0.2353(3) 0.2177(3) 0.0273(12) Uani 1 1 d .
C38 C -0.1918(3) 0.2296(3) 0.2549(3) 0.0272(12) Uani 1 1 d .
H38A H -0.1912 0.2613 0.2981 0.033 Uiso 1 1 calc R
C39 C -0.1802(3) 0.1566(4) 0.2806(3) 0.0332(13) Uani 1 1 d .
H39A H -0.2159 0.1226 0.2777 0.040 Uiso 1 1 calc R
C40 C -0.1087(3) 0.1389(3) 0.3115(3) 0.0264(11) Uani 1 1 d .
C41 C -0.0856(3) 0.0704(3) 0.3086(3) 0.0342(13) Uani 1 1 d .
H41A H -0.1143 0.0357 0.2874 0.041 Uiso 1 1 calc R
C42 C -0.0218(3) 0.0524(3) 0.3361(3) 0.0343(13) Uani 1 1 d .
H42A H -0.0065 0.0056 0.3335 0.041 Uiso 1 1 calc R
C43 C 0.0208(3) 0.1027(3) 0.3681(4) 0.0330(13) Uani 1 1 d .
H43A H 0.0640 0.0897 0.3891 0.040 Uiso 1 1 calc R
C44 C 0.0002(3) 0.1709(3) 0.3691(3) 0.0319(13) Uani 1 1 d .
H44A H 0.0305 0.2056 0.3878 0.038 Uiso 1 1 calc R
C45 C -0.0662(3) 0.1894(3) 0.3423(3) 0.0284(11) Uani 1 1 d .
H45A H -0.0817 0.2362 0.3454 0.034 Uiso 1 1 calc R
N1 N -0.4818(2) 0.2550(3) 0.2496(2) 0.0272(10) Uani 1 1 d .
H1A H -0.4729 0.2374 0.2953 0.033 Uiso 1 1 calc R
H1B H -0.4947 0.3008 0.2542 0.033 Uiso 1 1 calc R
N2 N -0.4663(2) 0.2403(2) 0.1126(2) 0.0200(8) Uani 1 1 d .
N3 N -0.6126(2) 0.1571(2) -0.0697(2) 0.0156(7) Uani 1 1 d .
H3C H -0.6101 0.1095 -0.0659 0.019 Uiso 1 1 calc R
H3D H -0.6553 0.1713 -0.0526 0.019 Uiso 1 1 calc R
N4 N -0.4900(2) 0.1987(2) -0.1022(2) 0.0160(8) Uani 1 1 d .
N5 N -0.3831(2) 0.2666(2) -0.3187(2) 0.0219(9) Uani 1 1 d .
H5B H -0.4088 0.2416 -0.3518 0.026 Uiso 1 1 calc R
H5C H -0.3903 0.3132 -0.3271 0.026 Uiso 1 1 calc R
N6 N -0.3168(2) 0.2626(2) -0.1984(2) 0.0142(7) Uani 1 1 d .
N7 N -0.08810(19) 0.3090(2) -0.1490(2) 0.0169(7) Uani 1 1 d .
H7B H -0.0671 0.2869 -0.1876 0.020 Uiso 1 1 calc R
H7C H -0.0838 0.3562 -0.1559 0.020 Uiso 1 1 calc R
N8 N -0.1715(2) 0.2830(2) -0.0435(2) 0.0152(8) Uani 1 1 d .
N9 N -0.1373(3) 0.2531(3) 0.2018(3) 0.0282(10) Uani 1 1 d .
H9B H -0.1002 0.2229 0.2034 0.034 Uiso 1 1 calc R
H9C H -0.1216 0.2965 0.2150 0.034 Uiso 1 1 calc R
N10 N -0.2603(2) 0.2368(3) 0.1479(2) 0.0265(10) Uani 1 1 d .
N100 N -0.3125(2) 0.0892(2) -0.0142(3) 0.0251(9) Uani 1 1 d .
O214 O -0.3228(5) 0.2136(5) 0.4058(4) 0.096(3) Uani 1 1 d .
O206 O -0.1018(6) 0.3894(7) 0.1472(7) 0.061(3) Uani 1 1 d .
O213 O -0.3707(19) 0.2326(12) 0.4966(11) 0.120(13) Uani 1 1 d .
O200 O -0.6070(3) -0.0990(2) -0.0205(3) 0.0429(11) Uani 1 1 d .
O201 O -0.5968(2) 0.0127(2) -0.0089(3) 0.0359(10) Uani 1 1 d .
O202 O -0.6984(2) -0.0349(2) -0.0079(3) 0.0385(11) Uani 1 1 d .
N200 N -0.6348(3) -0.0410(2) -0.0124(3) 0.0273(9) Uani 1 1 d .
O203 O -0.3818(4) 0.4265(4) -0.1477(5) 0.086(2) Uani 1 1 d .
C203 C -0.4525(10) 0.3808(11) -0.1863(17) 0.123(14) Uani 1 1 d .
H20B H -0.4908 0.3789 -0.1511 0.185 Uiso 1 1 calc R
H20C H -0.4378 0.3334 -0.1986 0.185 Uiso 1 1 calc R
H20D H -0.4681 0.4046 -0.2306 0.185 Uiso 1 1 calc R
O204 O -0.5717(3) 0.2265(4) -0.3579(3) 0.0632(17) Uani 1 1 d .
O205 O -0.4542(3) -0.0165(3) -0.0083(6) 0.083(3) Uani 1 1 d .

loop_
_atom_site_aniso_label
_atom_site_aniso_U_11
_atom_site_aniso_U_22
_atom_site_aniso_U_33
_atom_site_aniso_U_23
_atom_site_aniso_U_13
_atom_site_aniso_U_12
Gd1 0.00973(9) 0.01746(11) 0.01504(11) 0.00001(9) -0.00137(8) -0.00193(8)
Cu1 0.0170(3) 0.0322(3) 0.0163(3) -0.0025(2) -0.0030(2) -0.0028(2)
Cu2 0.0082(2) 0.0201(3) 0.0158(3) -0.0033(2) 0.0006(2) -0.00039(19)
Cu3 0.0097(2) 0.0180(3) 0.0157(3) 0.0012(2) -0.0019(2) -0.0012(2)
Cu4 0.0091(2) 0.0173(3) 0.0158(3) 0.0022(2) -0.0012(2) -0.0022(2)
Cu5 0.0123(3) 0.0270(3) 0.0184(3) 0.0041(2) -0.0045(2) -0.0053(2)
O1 0.0142(16) 0.0285(19) 0.0171(17) -0.0037(14) 0.0006(13) 0.0028(14)
O2 0.0105(15) 0.0306(19) 0.0140(15) 0.0000(14) -0.0005(12) 0.0030(13)
O3 0.0140(16) 0.0274(18) 0.0161(16) -0.0003(13) -0.0024(13) 0.0020(13)
O4 0.0063(14) 0.0272(18) 0.0206(16) 0.0018(14) -0.0003(12) -0.0034(13)
O5 0.0121(15) 0.0150(15) 0.0222(18) 0.0010(12) -0.0012(12) -0.0045(12)
O6 0.0132(15) 0.0227(17) 0.0138(15) -0.0012(13) -0.0047(12) -0.0028(13)
O7 0.0139(16) 0.0253(18) 0.0244(18) 0.0044(14) -0.0040(14) -0.0030(13)
O8 0.0155(16) 0.0283(19) 0.0163(15) 0.0030(14) -0.0001(13) -0.0053(14)
O9 0.0159(18) 0.063(3) 0.0195(19) -0.0007(18) -0.0038(14) -0.0093(18)
O10 0.0100(15) 0.046(2) 0.0154(17) 0.0020(16) -0.0050(13) -0.0071(15)
O100 0.0187(17) 0.0205(17) 0.042(2) 0.0021(17) 0.0023(16) 0.0013(14)
O101 0.0183(19) 0.027(2) 0.118(5) 0.010(3) 0.013(3) -0.0002(16)
O102 0.034(2) 0.0220(19) 0.055(3) 0.007(2) 0.001(2) 0.0043(16)
O103 0.029(2) 0.022(2) 0.079(3) -0.005(2) 0.012(3) -0.0019(16)
O104 0.112(8) 0.112(8) 0.200(12) -0.078(8) 0.061(8) -0.067(6)
O105 0.028(2) 0.035(2) 0.058(3) -0.001(2) 0.008(2) 0.0057(18)
C1 0.016(2) 0.020(2) 0.021(2) -0.0037(18) -0.0044(18) 0.0062(18)
C2 0.018(2) 0.029(3) 0.016(2) -0.0011(18) 0.0002(17) 0.0002(19)
C3 0.020(2) 0.039(3) 0.031(3) 0.009(3) -0.003(2) -0.001(2)
C4 0.018(2) 0.035(3) 0.030(3) 0.008(3) 0.000(2) 0.002(2)
C5 0.031(3) 0.040(3) 0.030(3) 0.015(3) -0.002(2) -0.001(3)
C6 0.029(3) 0.042(4) 0.039(3) 0.019(3) -0.005(3) -0.004(3)
C7 0.026(3) 0.032(3) 0.048(3) 0.025(3) 0.004(3) 0.002(2)
C8 0.027(3) 0.037(3) 0.038(3) 0.013(3) 0.009(2) 0.003(2)
C9 0.032(3) 0.034(3) 0.027(3) 0.010(2) 0.002(2) 0.006(2)
C10 0.0098(19) 0.018(2) 0.020(2) -0.0025(17) -0.0031(16) -0.0005(16)
C11 0.0098(19) 0.022(2) 0.017(2) -0.0053(18) -0.0011(17) -0.0015(16)
C12 0.014(2) 0.028(3) 0.022(2) -0.0074(19) -0.0019(18) -0.0010(18)
C13 0.013(2) 0.027(3) 0.023(2) -0.011(2) -0.0003(18) -0.0057(18)
C14 0.022(3) 0.039(3) 0.032(3) -0.007(2) -0.005(2) -0.002(2)
C15 0.024(3) 0.044(4) 0.044(3) -0.012(3) -0.015(2) 0.005(3)
C16 0.016(3) 0.060(4) 0.045(4) -0.032(3) 0.000(2) -0.004(3)
C17 0.020(3) 0.043(3) 0.039(3) -0.021(3) 0.007(2) -0.012(2)
C18 0.017(2) 0.031(3) 0.033(3) -0.011(2) 0.006(2) -0.009(2)
C19 0.019(2) 0.0094(18) 0.017(2) 0.0054(15) 0.0021(17) -0.0040(15)
C20 0.018(2) 0.024(3) 0.022(2) 0.0058(19) 0.0002(19) -0.0081(19)
C21 0.017(2) 0.034(3) 0.023(2) -0.010(2) 0.0054(19) -0.006(2)
C22 0.023(2) 0.018(2) 0.027(3) -0.010(2) 0.003(2) -0.0012(19)
C23 0.022(3) 0.018(2) 0.054(4) -0.001(2) 0.005(3) -0.007(2)
C24 0.031(3) 0.020(3) 0.086(6) -0.007(3) 0.024(3) -0.003(2)
C25 0.067(5) 0.016(3) 0.065(5) -0.008(3) 0.037(4) -0.009(3)
C26 0.106(7) 0.013(3) 0.037(4) -0.002(2) 0.023(4) 0.005(3)
C27 0.056(4) 0.016(2) 0.030(3) -0.006(2) 0.000(3) 0.004(2)
C28 0.0131(19) 0.016(2) 0.022(2) 0.0013(19) -0.0019(19) -0.0026(15)
C29 0.013(2) 0.018(2) 0.023(2) 0.0023(18) -0.0044(18) -0.0023(17)
C30 0.012(2) 0.021(2) 0.024(2) 0.0043(19) -0.0025(18) -0.0012(17)
C31 0.012(2) 0.015(2) 0.026(2) 0.0005(18) -0.0014(17) -0.0001(17)
C32 0.026(3) 0.025(3) 0.024(3) 0.001(2) 0.001(2) -0.007(2)
C33 0.038(3) 0.025(3) 0.027(3) -0.002(2) -0.004(2) -0.009(2)
C34 0.026(3) 0.019(2) 0.028(3) -0.004(2) -0.002(2) -0.0045(19)
C35 0.020(2) 0.014(2) 0.031(3) 0.0007(19) 0.002(2) 0.0028(18)
C36 0.031(3) 0.019(2) 0.023(2) 0.003(2) -0.006(2) -0.001(2)
C37 0.015(2) 0.041(3) 0.027(3) 0.002(2) -0.0005(19) -0.006(2)
C38 0.017(2) 0.046(3) 0.019(2) 0.001(2) -0.0077(18) -0.009(2)
C39 0.021(3) 0.047(4) 0.031(3) 0.009(3) -0.006(2) -0.009(2)
C40 0.023(3) 0.037(3) 0.019(2) 0.004(2) -0.004(2) -0.005(2)
C41 0.037(3) 0.033(3) 0.033(3) 0.001(2) -0.003(3) -0.012(3)
C42 0.036(3) 0.035(3) 0.032(3) 0.002(2) 0.002(2) -0.001(3)
C43 0.027(3) 0.033(3) 0.039(3) -0.002(2) -0.006(2) 0.006(2)
C44 0.022(3) 0.034(3) 0.039(3) -0.005(2) -0.012(2) 0.003(2)
C45 0.028(3) 0.029(3) 0.028(3) -0.003(2) -0.008(2) 0.000(2)
N1 0.025(2) 0.041(3) 0.015(2) -0.0081(18) -0.0024(16) -0.002(2)
N2 0.0152(19) 0.027(2) 0.018(2) -0.0028(17) 0.0005(15) 0.0037(16)
N3 0.0091(17) 0.0194(19) 0.0185(18) -0.0035(15) -0.0005(14) 0.0024(14)
N4 0.0080(17) 0.0193(19) 0.0206(19) -0.0020(15) 0.0022(14) -0.0017(14)
N5 0.018(2) 0.024(2) 0.024(2) 0.0054(17) -0.0021(17) -0.0033(17)
N6 0.0131(18) 0.0172(19) 0.0125(17) -0.0014(14) -0.0012(14) 0.0001(14)
N7 0.0087(16) 0.0204(19) 0.0214(19) 0.0028(16) -0.0031(15) 0.0024(14)
N8 0.0117(18) 0.0163(19) 0.0176(18) 0.0008(15) -0.0012(15) -0.0022(14)
N9 0.022(2) 0.043(3) 0.020(2) 0.006(2) -0.0048(18) -0.007(2)
N10 0.0098(19) 0.048(3) 0.021(2) 0.002(2) -0.0059(16) -0.0070(18)
N100 0.022(2) 0.0158(19) 0.038(2) 0.003(2) -0.002(2) 0.0023(15)
O214 0.138(8) 0.087(6) 0.063(5) 0.001(4) -0.019(5) -0.017(5)
O206 0.052(7) 0.084(9) 0.048(6) 0.010(6) -0.003(5) 0.001(6)
O213 0.25(4) 0.069(13) 0.046(12) 0.021(10) -0.074(17) -0.073(18)
O200 0.063(3) 0.026(2) 0.039(2) -0.002(2) 0.004(3) 0.021(2)
O201 0.033(2) 0.028(2) 0.047(3) 0.003(2) 0.009(2) 0.0049(17)
O202 0.029(2) 0.042(3) 0.045(3) -0.016(2) 0.006(2) 0.0007(18)
N200 0.038(2) 0.021(2) 0.023(2) -0.0014(19) 0.005(2) 0.0063(18)
O203 0.083(5) 0.058(4) 0.118(7) 0.017(4) 0.028(5) -0.001(4)
C203 0.064(12) 0.070(13) 0.24(3) 0.114(18) 0.080(17) 0.058(11)
O204 0.057(4) 0.087(5) 0.045(3) 0.010(3) -0.019(3) -0.008(3)
O205 0.025(2) 0.034(3) 0.190(8) 0.007(4) 0.006(4) 0.006(2)

loop_
_atom_type_symbol
_atom_type_description
_atom_type_scat_dispersion_real
_atom_type_scat_dispersion_imag
_atom_type_scat_source
C C 0.0033 0.0016 'International Tables Vol C Tables 4.2.6.8 and 6.1.1.4'
H H 0.0000 0.0000 'International Tables Vol C Tables 4.2.6.8 and 6.1.1.4'
N N 0.0061 0.0033 'International Tables Vol C Tables 4.2.6.8 and 6.1.1.4'
O O 0.0106 0.0060 'International Tables Vol C Tables 4.2.6.8 and 6.1.1.4'
Cu Cu 0.3201 1.2651 'International Tables Vol C Tables 4.2.6.8 and 6.1.1.4'
Gd Gd -0.1653 3.9035 'International Tables Vol C Tables 4.2.6.8 and 6.1.1.4'

loop_
_geom_angle_atom_site_label_1
_geom_angle_atom_site_label_2
_geom_angle_atom_site_label_3
_geom_angle
O103 Gd1 O10 89.78(19)
O103 Gd1 O2 81.04(14)
O10 Gd1 O2 72.42(12)
O103 Gd1 O4 90.97(17)
O10 Gd1 O4 145.04(12)
O2 Gd1 O4 73.19(11)
O103 Gd1 O6 81.16(16)
O10 Gd1 O6 143.18(11)
O2 Gd1 O6 139.62(11)
O4 Gd1 O6 71.18(11)
O103 Gd1 O8 83.55(14)
O10 Gd1 O8 71.61(12)
O2 Gd1 O8 140.71(12)
O4 Gd1 O8 143.13(11)
O6 Gd1 O8 71.95(11)
O103 Gd1 O101 153.90(14)
O10 Gd1 O101 89.0(2)
O2 Gd1 O101 123.16(14)
O4 Gd1 O101 104.69(18)
O6 Gd1 O101 84.29(18)
O8 Gd1 O101 71.35(14)
O103 Gd1 O100 155.07(13)
O10 Gd1 O100 87.61(14)
O2 Gd1 O100 74.54(12)
O4 Gd1 O100 77.39(13)
O6 Gd1 O100 114.70(13)
O8 Gd1 O100 118.85(12)
O101 Gd1 O100 50.86(13)
O103 Gd1 N100 178.15(19)
O10 Gd1 N100 88.44(15)
O2 Gd1 N100 98.89(13)
O4 Gd1 N100 90.78(13)
O6 Gd1 N100 99.98(13)
O8 Gd1 N100 95.41(13)
O101 Gd1 N100 25.57(13)
O100 Gd1 N100 25.30(12)
N2 Cu1 O10 90.09(17)
N2 Cu1 O9 169.2(2)
O10 Cu1 O9 84.91(16)
N2 Cu1 N1 80.51(18)
O10 Cu1 N1 170.58(16)
O9 Cu1 N1 104.45(18)
N4 Cu2 O2 91.53(15)
N4 Cu2 O1 172.02(17)
O2 Cu2 O1 84.93(15)
N4 Cu2 N3 81.40(16)
O2 Cu2 N3 171.69(15)
O1 Cu2 N3 101.53(16)
N6 Cu3 O4 88.91(16)
N6 Cu3 O3 172.76(16)
O4 Cu3 O3 85.77(14)
N6 Cu3 N5 81.18(18)
O4 Cu3 N5 170.07(16)
O3 Cu3 N5 104.16(16)
N8 Cu4 O6 91.23(16)
N8 Cu4 O5 170.33(16)
O6 Cu4 O5 85.67(14)
N8 Cu4 N7 82.26(17)
O6 Cu4 N7 171.14(16)
O5 Cu4 N7 101.70(16)
N10 Cu5 O8 91.40(17)
N10 Cu5 O7 174.43(19)
O8 Cu5 O7 85.78(15)
N10 Cu5 N9 83.03(19)
O8 Cu5 N9 169.6(2)
O7 Cu5 N9 100.48(18)
C1 O1 Cu2 107.4(3)
N2 O2 Cu2 108.4(3)
N2 O2 Gd1 124.7(3)
Cu2 O2 Gd1 124.05(16)
C10 O3 Cu3 107.2(3)
N4 O4 Cu3 108.5(3)
N4 O4 Gd1 122.5(3)
Cu3 O4 Gd1 129.00(16)
C19 O5 Cu4 106.9(3)
N6 O6 Cu4 107.8(3)
N6 O6 Gd1 124.2(3)
Cu4 O6 Gd1 126.44(15)
C28 O7 Cu5 107.6(3)
N8 O8 Cu5 107.8(3)
N8 O8 Gd1 123.6(3)
Cu5 O8 Gd1 124.73(17)
C37 O9 Cu1 107.6(3)
N10 O10 Cu1 108.2(3)
N10 O10 Gd1 124.2(3)
Cu1 O10 Gd1 127.59(17)
N100 O100 Gd1 95.5(3)
N100 O101 Gd1 97.8(3)
O1 C1 N2 124.5(5)
O1 C1 C2 120.5(5)
N2 C1 C2 114.8(4)
N1 C2 C1 107.8(4)
N1 C2 C3 110.5(4)
C1 C2 C3 110.2(5)
C4 C3 C2 113.9(5)
C9 C4 C5 118.2(5)
C9 C4 C3 121.5(5)
C5 C4 C3 120.3(6)
C6 C5 C4 120.8(6)
C7 C6 C5 120.3(6)
C6 C7 C8 120.2(5)
C9 C8 C7 120.0(6)
C4 C9 C8 120.5(6)
O3 C10 N4 123.9(4)
O3 C10 C11 121.4(4)
N4 C10 C11 114.4(4)
N3 C11 C10 109.3(4)
N3 C11 C12 113.0(4)
C10 C11 C12 113.0(4)
C13 C12 C11 110.9(4)
C14 C13 C18 119.4(5)
C14 C13 C12 120.2(5)
C18 C13 C12 120.5(5)
C13 C14 C15 121.0(6)
C16 C15 C14 118.9(6)
C17 C16 C15 120.2(6)
C16 C17 C18 120.2(6)
C17 C18 C13 120.2(6)
O5 C19 N6 123.7(4)
O5 C19 C20 120.9(4)
N6 C19 C20 115.1(4)
N5 C20 C19 107.6(4)
N5 C20 C21 110.3(4)
C19 C20 C21 110.8(4)
C22 C21 C20 112.9(4)
C23 C22 C27 119.0(6)
C23 C22 C21 119.7(5)
C27 C22 C21 121.2(5)
C22 C23 C24 120.6(7)
C25 C24 C23 120.4(7)
C24 C25 C26 119.3(6)
C27 C26 C25 120.5(7)
C26 C27 C22 120.1(7)
O7 C28 N8 123.5(5)
O7 C28 C29 121.6(4)
N8 C28 C29 114.9(5)
N7 C29 C28 108.8(4)
N7 C29 C30 110.6(4)
C28 C29 C30 111.4(4)
C31 C30 C29 112.7(4)
C32 C31 C36 118.8(5)
C32 C31 C30 120.6(4)
C36 C31 C30 120.6(5)
C31 C32 C33 119.6(5)
C34 C33 C32 121.4(5)
C35 C34 C33 118.9(5)
C36 C35 C34 121.2(5)
C35 C36 C31 120.1(5)
N10 C37 O9 123.2(5)
N10 C37 C38 115.3(5)
O9 C37 C38 121.5(5)
C39 C38 N9 112.4(5)
C39 C38 C37 110.0(5)
N9 C38 C37 108.0(4)
C38 C39 C40 117.4(5)
C45 C40 C41 119.2(5)
C45 C40 C39 121.7(6)
C41 C40 C39 119.1(5)
C42 C41 C40 120.8(6)
C41 C42 C43 120.3(6)
C44 C43 C42 120.0(6)
C43 C44 C45 119.8(6)
C40 C45 C44 119.8(6)
C2 N1 Cu1 107.7(3)
C1 N2 O2 114.7(4)
C1 N2 Cu1 117.6(4)
O2 N2 Cu1 124.9(3)
C11 N3 Cu2 108.7(3)
C10 N4 O4 114.6(4)
C10 N4 Cu2 117.6(3)
O4 N4 Cu2 124.2(3)
C20 N5 Cu3 107.1(3)
C19 N6 O6 115.3(4)
C19 N6 Cu3 117.9(3)
O6 N6 Cu3 126.1(3)
C29 N7 Cu4 110.5(3)
C28 N8 O8 115.3(4)
C28 N8 Cu4 118.6(4)
O8 N8 Cu4 125.1(3)
C38 N9 Cu5 111.2(3)
C37 N10 O10 115.7(4)
C37 N10 Cu5 119.1(4)
O10 N10 Cu5 123.4(3)
O102 N100 O100 122.7(4)
O102 N100 O101 121.4(4)
O100 N100 O101 115.9(4)
O102 N100 Gd1 177.9(4)
O100 N100 Gd1 59.2(2)
O101 N100 Gd1 56.7(3)
O202 N200 O200 121.3(5)
O202 N200 O201 119.6(4)
O200 N200 O201 119.1(5)

loop_
_geom_bond_atom_site_label_1
_geom_bond_atom_site_label_2
_geom_bond_distance
Gd1 O103 2.360(4)
Gd1 O10 2.388(4)
Gd1 O2 2.389(3)
Gd1 O4 2.399(3)
Gd1 O6 2.412(3)
Gd1 O8 2.433(3)
Gd1 O101 2.456(4)
Gd1 O100 2.514(4)
Gd1 N100 2.913(4)
Cu1 N2 1.910(4)
Cu1 O10 1.919(4)
Cu1 O9 1.950(4)
Cu1 N1 2.022(5)
Cu2 N4 1.907(4)
Cu2 O2 1.942(3)
Cu2 O1 1.946(4)
Cu2 N3 2.018(4)
Cu3 N6 1.894(4)
Cu3 O4 1.916(4)
Cu3 O3 1.926(4)
Cu3 N5 2.018(4)
Cu4 N8 1.900(4)
Cu4 O6 1.909(3)
Cu4 O5 1.929(3)
Cu4 N7 1.991(4)
Cu5 N10 1.899(4)
Cu5 O8 1.912(4)
Cu5 O7 1.921(4)
Cu5 N9 1.999(5)
O1 C1 1.291(6)
O2 N2 1.398(5)
O3 C10 1.297(6)
O4 N4 1.394(5)
O5 C19 1.290(6)
O6 N6 1.391(5)
O7 C28 1.276(7)
O8 N8 1.388(5)
O9 C37 1.303(7)
O10 N10 1.410(5)
O100 N100 1.250(6)
O101 N100 1.269(6)
O102 N100 1.230(6)
C1 N2 1.302(7)
C1 C2 1.508(7)
C2 N1 1.495(7)
C2 C3 1.523(8)
C3 C4 1.517(7)
C4 C9 1.387(9)
C4 C5 1.410(8)
C5 C6 1.385(9)
C6 C7 1.359(10)
C7 C8 1.394(10)
C8 C9 1.391(9)
C10 N4 1.303(6)
C10 C11 1.518(6)
C11 N3 1.472(6)
C11 C12 1.531(6)
C12 C13 1.529(7)
C13 C14 1.365(8)
C13 C18 1.398(8)
C14 C15 1.419(8)
C15 C16 1.387(11)
C16 C17 1.383(11)
C17 C18 1.393(7)
C19 N6 1.291(6)
C19 C20 1.496(7)
C20 N5 1.481(7)
C20 C21 1.537(8)
C21 C22 1.520(8)
C22 C23 1.388(8)
C22 C27 1.389(8)
C23 C24 1.403(9)
C24 C25 1.357(12)
C25 C26 1.408(13)
C26 C27 1.385(10)
C28 N8 1.304(6)
C28 C29 1.516(7)
C29 N7 1.491(6)
C29 C30 1.536(7)
C30 C31 1.529(7)
C31 C32 1.382(7)
C31 C36 1.418(7)
C32 C33 1.386(8)
C33 C34 1.384(8)
C34 C35 1.372(8)
C35 C36 1.370(7)
C37 N10 1.280(7)
C37 C38 1.520(7)
C38 C39 1.498(9)
C38 N9 1.500(7)
C39 C40 1.525(8)
C40 C45 1.391(8)
C40 C41 1.391(9)
C41 C42 1.372(9)
C42 C43 1.396(9)
C43 C44 1.370(9)
C44 C45 1.413(8)
O200 N200 1.248(6)
O201 N200 1.267(6)
O202 N200 1.232(6)
O203 C203 1.77(3)
